data_7117945
loop_
_publ_author_name
'Mathilde Berville'
'Lydia Karmazin'
'Jennifer A. Wytko'
'Jean Weiss'

_publ_section_title
;
 Viologen cyclophanes: redox controlled host-guest interactions
;
_journal_name_full Chem.Commun.
_journal_page_first 15772
_journal_paper_doi 10.1039/C5cc06041A
_journal_volume 51
_journal_year 2015
_chemical_formula_moiety 'C30 H36 N4, 2(F6 P), 0.5(C4 H10 O), C2 H3 N'
_chemical_formula_sum 'C34 H44 F12 N5 O0.5 P2'
_chemical_formula_weight 820.68
_chemical_name_systematic
;
 ?
;
_chemical_properties_physical Air-sensitive
_space_group_crystal_system orthorhombic
_space_group_IT_number 19
_space_group_name_Hall 'P 2ac 2ab'
_space_group_name_H-M_alt 'P 21 21 21'
_symmetry_space_group_name_Hall 'P 2ac 2ab'
_symmetry_space_group_name_H-M 'P 21 21 21'
_atom_sites_solution_hydrogens geom
_atom_sites_solution_primary direct
_atom_sites_solution_secondary difmap
_audit_creation_method SHELXL-2013
_audit_update_record
;
2015-02-25 deposited with the CCDC.
2015-09-01 downloaded from the CCDC.
;
_cell_angle_alpha 90
_cell_angle_beta 90
_cell_angle_gamma 90
_cell_formula_units_Z 8
_cell_length_a 15.7788(5)
_cell_length_b 17.1208(7)
_cell_length_c 28.0061(9)
_cell_measurement_reflns_used 9861
_cell_measurement_temperature 173(2)
_cell_measurement_theta_max 28.97
_cell_measurement_theta_min 2.38
_cell_volume 7565.7(5)
_computing_cell_refinement 'Bruker SAINT'
_computing_data_collection 'Bruker APEX2'
_computing_data_reduction 'Bruker SAINT'
_computing_molecular_graphics 'Bruker SHELXTL'
_computing_publication_material 'Bruker SHELXTL'
_computing_structure_refinement 'SHELXL-2013 (Sheldrick, 2013)'
_computing_structure_solution 'SHELXS-2013 (Sheldrick, 2013)'
_diffrn_ambient_temperature 173(2)
_diffrn_measured_fraction_theta_full 0.998
_diffrn_measured_fraction_theta_max 0.993
_diffrn_measurement_device_type 'Bruker APEX-II CCD'
_diffrn_measurement_method '\f and \w scans'
_diffrn_radiation_type MoK\a
_diffrn_radiation_wavelength 0.71073
_diffrn_reflns_av_R_equivalents 0.0430
_diffrn_reflns_av_unetI/netI 0.0664
_diffrn_reflns_laue_measured_fraction_full 0.998
_diffrn_reflns_laue_measured_fraction_max 0.993
_diffrn_reflns_limit_h_max 21
_diffrn_reflns_limit_h_min -21
_diffrn_reflns_limit_k_max 15
_diffrn_reflns_limit_k_min -23
_diffrn_reflns_limit_l_max 38
_diffrn_reflns_limit_l_min -38
_diffrn_reflns_number 45215
_diffrn_reflns_point_group_measured_fraction_full 0.998
_diffrn_reflns_point_group_measured_fraction_max 0.993
_diffrn_reflns_theta_full 25.242
_diffrn_reflns_theta_max 29.031
_diffrn_reflns_theta_min 1.454
_diffrn_source 'fine focus sealed tube'
_exptl_absorpt_coefficient_mu 0.208
_exptl_absorpt_correction_T_max 0.7458
_exptl_absorpt_correction_T_min 0.6575
_exptl_absorpt_correction_type multi-scan
_exptl_absorpt_process_details sadabs
_exptl_crystal_colour black
_exptl_crystal_density_diffrn 1.441
_exptl_crystal_description prism
_exptl_crystal_F_000 3400
_exptl_crystal_size_max 0.45
_exptl_crystal_size_mid 0.40
_exptl_crystal_size_min 0.35
_refine_diff_density_max 1.266
_refine_diff_density_min -0.802
_refine_diff_density_rms 0.090
_refine_ls_abs_structure_details
;
 Refined as an inversion twin.
;
_refine_ls_abs_structure_Flack 0.63(18)
_refine_ls_extinction_coef .
_refine_ls_extinction_method none
_refine_ls_goodness_of_fit_ref 1.028
_refine_ls_hydrogen_treatment constr
_refine_ls_matrix_type full
_refine_ls_number_parameters 969
_refine_ls_number_reflns 19627
_refine_ls_number_restraints 0
_refine_ls_restrained_S_all 1.028
_refine_ls_R_factor_all 0.1382
_refine_ls_R_factor_gt 0.0884
_refine_ls_shift/su_max 0.000
_refine_ls_shift/su_mean 0.000
_refine_ls_structure_factor_coef Fsqd
_refine_ls_weighting_details 'w=1/[\s^2^(Fo^2^)+(0.0959P)^2^+16.1486P] where P=(Fo^2^+2Fc^2^)/3'
_refine_ls_weighting_scheme calc
_refine_ls_wR_factor_gt 0.2103
_refine_ls_wR_factor_ref 0.2402
_reflns_Friedel_coverage 0.846
_reflns_friedel_fraction_full 0.999
_reflns_friedel_fraction_max 0.994
_reflns_number_gt 12614
_reflns_number_total 19627
_reflns_threshold_expression 'I > 2\s(I)'
_cod_data_source_file c5cc06041a2_new.cif
_cod_data_source_block jwmb150108
_cod_depositor_comments
;
2017-03-01
Z value and formula fixed to values more according to usual
chemical conventions.                 miguel
;
_cod_original_formula_sum 'C68 H88 F24 N10 O P4'
_cod_original_formula_weight 1641.36
_cod_original_formula_moiety '2(C30 H36 N4), 4(F6 P), C4 H10 O, 2(C2 H3 N)'
_cod_original_formula_units_Z 4
_cod_database_code 7117945
_shelx_space_group_comment
;
The symmetry employed for this shelxl refinement is uniquely defined
by the following loop, which should always be used as a source of
symmetry information in preference to the above space-group names.
They are only intended as comments.
;
_shelxl_version_number 2013-4

loop_
_space_group_symop_operation_xyz
'x, y, z'
'-x+1/2, -y, z+1/2'
'-x, y+1/2, -z+1/2'
'x+1/2, -y+1/2, -z'

loop_
_atom_site_label
_atom_site_type_symbol
_atom_site_fract_x
_atom_site_fract_y
_atom_site_fract_z
_atom_site_U_iso_or_equiv
_atom_site_adp_type
_atom_site_occupancy
_atom_site_site_symmetry_order
_atom_site_calc_flag
_atom_site_refinement_flags_posn
_atom_site_refinement_flags_adp
_atom_site_refinement_flags_occupancy
_atom_site_disorder_assembly
_atom_site_disorder_group
C1 C 0.0558(4) 0.7047(4) 0.1433(2) 0.0274(13) Uani 1 1 d . . . . .
H1 H 0.0310 0.6638 0.1252 0.033 Uiso 1 1 calc R U . . .
C2 C 0.0534(4) 0.7011(4) 0.1920(2) 0.0265(13) Uani 1 1 d . . . . .
H2 H 0.0260 0.6584 0.2072 0.032 Uiso 1 1 calc R U . . .
C3 C 0.0911(4) 0.7602(4) 0.2202(2) 0.0206(12) Uani 1 1 d . . . . .
C4 C 0.1288(4) 0.8225(4) 0.1953(2) 0.0259(13) Uani 1 1 d . . . . .
H4 H 0.1540 0.8642 0.2126 0.031 Uiso 1 1 calc R U . . .
C5 C 0.1297(4) 0.8239(4) 0.1465(2) 0.0275(13) Uani 1 1 d . . . . .
H5 H 0.1564 0.8662 0.1304 0.033 Uiso 1 1 calc R U . . .
C6 C 0.0980(4) 0.7662(4) 0.0675(2) 0.0299(14) Uani 1 1 d . . . . .
H6A H 0.1063 0.8205 0.0563 0.036 Uiso 1 1 calc R U . . .
H6B H 0.0439 0.7469 0.0542 0.036 Uiso 1 1 calc R U . . .
C7 C 0.1708(5) 0.7153(4) 0.0491(2) 0.0341(15) Uani 1 1 d . . . . .
H7A H 0.1595 0.6604 0.0582 0.041 Uiso 1 1 calc R U . . .
H7B H 0.1713 0.7179 0.0138 0.041 Uiso 1 1 calc R U . . .
C8 C 0.2582(4) 0.7379(4) 0.0674(2) 0.0328(15) Uani 1 1 d . . . . .
H8A H 0.2576 0.7367 0.1028 0.039 Uiso 1 1 calc R U . . .
H8B H 0.2999 0.6987 0.0563 0.039 Uiso 1 1 calc R U . . .
C9 C 0.2864(4) 0.8182(4) 0.0510(2) 0.0317(15) Uani 1 1 d . . . . .
H9A H 0.2447 0.8574 0.0622 0.038 Uiso 1 1 calc R U . . .
H9B H 0.2867 0.8195 0.0157 0.038 Uiso 1 1 calc R U . . .
C10 C 0.3751(4) 0.8413(5) 0.0694(2) 0.0330(15) Uani 1 1 d . . . . .
H10A H 0.4176 0.8045 0.0564 0.040 Uiso 1 1 calc R U . . .
H10B H 0.3893 0.8943 0.0577 0.040 Uiso 1 1 calc R U . . .
C11 C 0.4086(4) 0.7768(4) 0.1462(2) 0.0300(14) Uani 1 1 d . . . . .
H11 H 0.4289 0.7331 0.1287 0.036 Uiso 1 1 calc R U . . .
C12 C 0.4090(4) 0.7743(4) 0.1945(2) 0.0282(13) Uani 1 1 d . . . . .
H12 H 0.4298 0.7288 0.2100 0.034 Uiso 1 1 calc R U . . .
C13 C 0.3793(4) 0.8371(4) 0.2228(2) 0.0229(12) Uani 1 1 d . . . . .
C14 C 0.3499(4) 0.9022(4) 0.1965(2) 0.0272(13) Uani 1 1 d . . . . .
H14 H 0.3295 0.9467 0.2132 0.033 Uiso 1 1 calc R U . . .
C15 C 0.3501(4) 0.9027(4) 0.1477(2) 0.0280(13) Uani 1 1 d . . . . .
H15 H 0.3292 0.9472 0.1312 0.034 Uiso 1 1 calc R U . . .
C16 C 0.4005(4) 0.7682(4) 0.3494(2) 0.0328(15) Uani 1 1 d . . . . .
H16 H 0.4185 0.7227 0.3661 0.039 Uiso 1 1 calc R U . . .
C17 C 0.4032(4) 0.7685(4) 0.3004(2) 0.0286(13) Uani 1 1 d . . . . .
H17 H 0.4222 0.7233 0.2840 0.034 Uiso 1 1 calc R U . . .
C18 C 0.3780(4) 0.8354(4) 0.2739(2) 0.0216(12) Uani 1 1 d . . . . .
C19 C 0.3516(4) 0.9001(4) 0.3017(2) 0.0253(12) Uani 1 1 d . . . . .
H19 H 0.3352 0.9470 0.2861 0.030 Uiso 1 1 calc R U . . .
C20 C 0.3490(4) 0.8970(4) 0.3506(2) 0.0297(14) Uani 1 1 d . . . . .
H20 H 0.3303 0.9414 0.3681 0.036 Uiso 1 1 calc R U . . .
C21 C 0.3665(4) 0.8276(5) 0.4275(2) 0.0347(15) Uani 1 1 d . . . . .
H21A H 0.3802 0.8796 0.4408 0.042 Uiso 1 1 calc R U . . .
H21B H 0.4086 0.7899 0.4400 0.042 Uiso 1 1 calc R U . . .
C22 C 0.2786(4) 0.8036(5) 0.4440(2) 0.0357(16) Uani 1 1 d . . . . .
H22A H 0.2373 0.8429 0.4327 0.043 Uiso 1 1 calc R U . . .
H22B H 0.2774 0.8040 0.4794 0.043 Uiso 1 1 calc R U . . .
C23 C 0.2505(4) 0.7232(4) 0.4266(2) 0.0322(15) Uani 1 1 d . . . . .
H23A H 0.2925 0.6841 0.4375 0.039 Uiso 1 1 calc R U . . .
H23B H 0.2512 0.7232 0.3913 0.039 Uiso 1 1 calc R U . . .
C24 C 0.1628(5) 0.6975(4) 0.4434(2) 0.0361(16) Uani 1 1 d . . . . .
H24A H 0.1616 0.6987 0.4788 0.043 Uiso 1 1 calc R U . . .
H24B H 0.1534 0.6428 0.4333 0.043 Uiso 1 1 calc R U . . .
C25 C 0.0901(4) 0.7478(4) 0.4245(2) 0.0272(13) Uani 1 1 d . . . . .
H25A H 0.0357 0.7261 0.4362 0.033 Uiso 1 1 calc R U . . .
H25B H 0.0959 0.8013 0.4374 0.033 Uiso 1 1 calc R U . . .
C26 C 0.0502(4) 0.6934(4) 0.3460(2) 0.0269(13) Uani 1 1 d . . . . .
H26 H 0.0242 0.6509 0.3621 0.032 Uiso 1 1 calc R U . . .
C27 C 0.0500(4) 0.6952(4) 0.2972(2) 0.0266(13) Uani 1 1 d . . . . .
H27 H 0.0230 0.6543 0.2800 0.032 Uiso 1 1 calc R U . . .
C28 C 0.0894(4) 0.7571(4) 0.2714(2) 0.0213(12) Uani 1 1 d . . . . .
C29 C 0.1270(4) 0.8163(4) 0.3000(2) 0.0266(13) Uani 1 1 d . . . . .
H29 H 0.1543 0.8591 0.2848 0.032 Uiso 1 1 calc R U . . .
C30 C 0.1247(4) 0.8130(4) 0.3486(2) 0.0260(13) Uani 1 1 d . . . . .
H30 H 0.1497 0.8540 0.3666 0.031 Uiso 1 1 calc R U . . .
C31 C 0.6046(4) 0.8328(4) 0.1455(2) 0.0301(14) Uani 1 1 d . . . . .
H31 H 0.6224 0.7876 0.1285 0.036 Uiso 1 1 calc R U . . .
C32 C 0.6019(4) 0.8307(4) 0.1941(2) 0.0271(13) Uani 1 1 d . . . . .
H32 H 0.6183 0.7844 0.2104 0.033 Uiso 1 1 calc R U . . .
C33 C 0.5749(4) 0.8968(4) 0.2211(2) 0.0221(12) Uani 1 1 d . . . . .
C34 C 0.5508(4) 0.9631(4) 0.1940(2) 0.0258(13) Uani 1 1 d . . . . .
H34 H 0.5312 1.0086 0.2100 0.031 Uiso 1 1 calc R U . . .
C35 C 0.5553(4) 0.9627(4) 0.1451(2) 0.0278(13) Uani 1 1 d . . . . .
H35 H 0.5393 1.0083 0.1280 0.033 Uiso 1 1 calc R U . . .
C36 C 0.5905(4) 0.9022(4) 0.0683(2) 0.0318(15) Uani 1 1 d . . . . .
H36A H 0.5438 0.9340 0.0550 0.038 Uiso 1 1 calc R U . . .
H36B H 0.5858 0.8489 0.0548 0.038 Uiso 1 1 calc R U . . .
C37 C 0.6757(4) 0.9379(5) 0.0535(2) 0.0320(14) Uani 1 1 d . . . . .
H37A H 0.6774 0.9420 0.0182 0.038 Uiso 1 1 calc R U . . .
H37B H 0.6795 0.9915 0.0666 0.038 Uiso 1 1 calc R U . . .
C38 C 0.7527(4) 0.8914(4) 0.0703(2) 0.0332(15) Uani 1 1 d . . . . .
H38A H 0.7517 0.8885 0.1056 0.040 Uiso 1 1 calc R U . . .
H38B H 0.7481 0.8374 0.0578 0.040 Uiso 1 1 calc R U . . .
C39 C 0.8365(5) 0.9252(5) 0.0548(3) 0.0403(17) Uani 1 1 d . . . . .
H39A H 0.8419 0.9786 0.0680 0.048 Uiso 1 1 calc R U . . .
H39B H 0.8369 0.9295 0.0195 0.048 Uiso 1 1 calc R U . . .
C40 C 0.9135(4) 0.8772(5) 0.0704(2) 0.0386(16) Uani 1 1 d . . . . .
H40A H 0.9100 0.8244 0.0561 0.046 Uiso 1 1 calc R U . . .
H40B H 0.9658 0.9025 0.0585 0.046 Uiso 1 1 calc R U . . .
C41 C 0.8811(4) 0.8080(4) 0.1455(2) 0.0325(15) Uani 1 1 d . . . . .
H41 H 0.8565 0.7675 0.1270 0.039 Uiso 1 1 calc R U . . .
C42 C 0.8786(4) 0.8031(4) 0.1942(2) 0.0288(14) Uani 1 1 d . . . . .
H42 H 0.8513 0.7599 0.2088 0.035 Uiso 1 1 calc R U . . .
C43 C 0.9160(4) 0.8613(4) 0.2230(2) 0.0264(13) Uani 1 1 d . . . . .
C44 C 0.9549(4) 0.9233(4) 0.1982(3) 0.0342(15) Uani 1 1 d . . . . .
H44 H 0.9810 0.9642 0.2158 0.041 Uiso 1 1 calc R U . . .
C45 C 0.9562(4) 0.9260(4) 0.1497(3) 0.0358(16) Uani 1 1 d . . . . .
H45 H 0.9842 0.9681 0.1342 0.043 Uiso 1 1 calc R U . . .
C46 C 0.8708(4) 0.7928(4) 0.3480(2) 0.0329(15) Uani 1 1 d . . . . .
H46 H 0.8446 0.7498 0.3635 0.040 Uiso 1 1 calc R U . . .
C47 C 0.8737(4) 0.7947(4) 0.2992(2) 0.0320(14) Uani 1 1 d . . . . .
H47 H 0.8491 0.7530 0.2816 0.038 Uiso 1 1 calc R U . . .
C48 C 0.9124(4) 0.8570(4) 0.2742(2) 0.0265(13) Uani 1 1 d . . . . .
C49 C 0.9494(5) 0.9154(4) 0.3040(3) 0.0391(17) Uani 1 1 d . . . . .
H49 H 0.9782 0.9581 0.2897 0.047 Uiso 1 1 calc R U . . .
C50 C 0.9444(4) 0.9114(5) 0.3522(3) 0.0384(17) Uani 1 1 d . . . . .
H50 H 0.9694 0.9518 0.3707 0.046 Uiso 1 1 calc R U . . .
C51 C 0.8967(5) 0.8525(5) 0.4270(2) 0.0423(19) Uani 1 1 d . . . . .
H51A H 0.9499 0.8721 0.4414 0.051 Uiso 1 1 calc R U . . .
H51B H 0.8875 0.7985 0.4386 0.051 Uiso 1 1 calc R U . . .
C52 C 0.8221(5) 0.9046(5) 0.4432(3) 0.0445(19) Uani 1 1 d . . . . .
H52A H 0.8211 0.9062 0.4785 0.053 Uiso 1 1 calc R U . . .
H52B H 0.8321 0.9584 0.4316 0.053 Uiso 1 1 calc R U . . .
C53 C 0.7367(5) 0.8773(5) 0.4255(2) 0.0357(16) Uani 1 1 d . . . . .
H53A H 0.7267 0.8235 0.4371 0.043 Uiso 1 1 calc R U . . .
H53B H 0.7376 0.8757 0.3902 0.043 Uiso 1 1 calc R U . . .
C54 C 0.6636(4) 0.9287(4) 0.4415(2) 0.0329(15) Uani 1 1 d . . . . .
H54A H 0.6721 0.9820 0.4286 0.039 Uiso 1 1 calc R U . . .
H54B H 0.6641 0.9324 0.4768 0.039 Uiso 1 1 calc R U . . .
C55 C 0.5774(5) 0.8986(4) 0.4254(2) 0.0335(15) Uani 1 1 d . . . . .
H55A H 0.5685 0.8454 0.4383 0.040 Uiso 1 1 calc R U . . .
H55B H 0.5325 0.9328 0.4384 0.040 Uiso 1 1 calc R U . . .
C56 C 0.5940(4) 0.8309(4) 0.3487(2) 0.0296(14) Uani 1 1 d . . . . .
H56 H 0.6088 0.7852 0.3660 0.035 Uiso 1 1 calc R U . . .
C57 C 0.5966(4) 0.8299(4) 0.2998(2) 0.0271(13) Uani 1 1 d . . . . .
H57 H 0.6148 0.7838 0.2839 0.033 Uiso 1 1 calc R U . . .
C58 C 0.5729(4) 0.8960(3) 0.2722(2) 0.0215(12) Uani 1 1 d . . . . .
C59 C 0.5464(4) 0.9628(4) 0.2994(2) 0.0270(13) Uani 1 1 d . . . . .
H59 H 0.5283 1.0087 0.2833 0.032 Uiso 1 1 calc R U . . .
C60 C 0.5469(4) 0.9614(4) 0.3479(2) 0.0292(14) Uani 1 1 d . . . . .
H60 H 0.5304 1.0068 0.3650 0.035 Uiso 1 1 calc R U . . .
C61 C 0.3846(6) 0.1236(4) 0.2059(3) 0.048(2) Uani 1 1 d . . . . .
C62 C 0.3092(6) 0.1224(5) 0.1758(3) 0.054(2) Uani 1 1 d . . . . .
H62A H 0.2671 0.0869 0.1897 0.080 Uiso 1 1 calc R U . . .
H62B H 0.3245 0.1042 0.1438 0.080 Uiso 1 1 calc R U . . .
H62C H 0.2854 0.1751 0.1737 0.080 Uiso 1 1 calc R U . . .
C63 C 0.3943(9) -0.0753(8) -0.0496(4) 0.093(4) Uani 1 1 d . . . . .
C64 C 0.3172(7) -0.0333(6) -0.0508(4) 0.065(3) Uani 1 1 d . . . . .
H64A H 0.2699 -0.0699 -0.0543 0.098 Uiso 1 1 calc R U . . .
H64B H 0.3177 0.0029 -0.0778 0.098 Uiso 1 1 calc R U . . .
H64C H 0.3106 -0.0039 -0.0210 0.098 Uiso 1 1 calc R U . . .
C65 C 0.2672(11) 0.6019(8) 0.1994(10) 0.167(10) Uani 1 1 d . . . . .
H65A H 0.2431 0.6551 0.1972 0.200 Uiso 1 1 calc R U . . .
H65B H 0.3297 0.6056 0.1974 0.200 Uiso 1 1 calc R U . . .
C66 C 0.2369(10) 0.5564(9) 0.1641(7) 0.128(6) Uani 1 1 d . . . . .
H66A H 0.2580 0.5030 0.1682 0.192 Uiso 1 1 calc R U . . .
H66B H 0.2559 0.5769 0.1333 0.192 Uiso 1 1 calc R U . . .
H66C H 0.1749 0.5563 0.1652 0.192 Uiso 1 1 calc R U . . .
C67 C 0.2656(11) 0.5972(9) 0.2881(7) 0.120(6) Uani 1 1 d . . . . .
H67A H 0.2425 0.6508 0.2900 0.144 Uiso 1 1 calc R U . . .
H67B H 0.3282 0.6010 0.2891 0.144 Uiso 1 1 calc R U . . .
C68 C 0.2379(9) 0.5546(9) 0.3278(5) 0.102(4) Uani 1 1 d . . . . .
H68A H 0.1777 0.5655 0.3335 0.153 Uiso 1 1 calc R U . . .
H68B H 0.2709 0.5699 0.3560 0.153 Uiso 1 1 calc R U . . .
H68C H 0.2456 0.4987 0.3218 0.153 Uiso 1 1 calc R U . . .
N1 N 0.0931(4) 0.7657(3) 0.12031(17) 0.0270(12) Uani 1 1 d . . . . .
N2 N 0.3798(3) 0.8406(3) 0.12224(19) 0.0293(12) Uani 1 1 d . . . . .
N3 N 0.3731(3) 0.8305(4) 0.37474(19) 0.0306(12) Uani 1 1 d . . . . .
N4 N 0.0873(3) 0.7519(3) 0.37199(17) 0.0258(11) Uani 1 1 d . . . . .
N5 N 0.5822(3) 0.8984(3) 0.12039(18) 0.0274(12) Uani 1 1 d . . . . .
N6 N 0.9184(4) 0.8699(4) 0.1230(2) 0.0331(13) Uani 1 1 d . . . . .
N7 N 0.9050(4) 0.8518(4) 0.3751(2) 0.0362(14) Uani 1 1 d . . . . .
N8 N 0.5706(3) 0.8963(3) 0.37275(18) 0.0289(12) Uani 1 1 d . . . . .
N9 N 0.4419(6) 0.1249(5) 0.2302(3) 0.068(2) Uani 1 1 d . . . . .
N10 N 0.4538(12) -0.1101(12) -0.0480(4) 0.197(10) Uani 1 1 d . . . . .
O1 O 0.2416(7) 0.5644(5) 0.2449(4) 0.110(3) Uani 1 1 d . . . . .
F1 F 0.7375(4) 0.5667(4) 0.1883(5) 0.154(5) Uani 1 1 d . . . . .
F2 F 0.8506(5) 0.6257(3) 0.16143(18) 0.087(2) Uani 1 1 d . . . . .
F3 F 0.8416(6) 0.4936(3) 0.1666(2) 0.109(3) Uani 1 1 d . . . . .
F4 F 0.9260(4) 0.5607(5) 0.2156(5) 0.164(5) Uani 1 1 d . . . . .
F5 F 0.8102(5) 0.5023(3) 0.2423(2) 0.092(2) Uani 1 1 d . . . . .
F6 F 0.8230(7) 0.6328(3) 0.2377(2) 0.130(4) Uani 1 1 d . . . . .
F7 F 0.4955(4) 0.2016(3) 0.02324(19) 0.0676(17) Uani 1 1 d . . . . .
F8 F 0.4626(9) 0.1607(7) 0.0963(3) 0.192(7) Uani 1 1 d . . . . .
F9 F 0.5396(5) 0.0900(6) 0.0475(6) 0.253(10) Uani 1 1 d . . . . .
F10 F 0.4157(3) 0.0487(3) 0.07106(17) 0.0502(12) Uani 1 1 d . . . . .
F11 F 0.4288(10) 0.1013(6) -0.0020(3) 0.185(7) Uani 1 1 d . . . . .
F12 F 0.3643(5) 0.1612(7) 0.0477(6) 0.194(7) Uani 1 1 d . . . . .
F13 F 0.5310(4) 0.7110(3) 0.0485(2) 0.082(2) Uani 1 1 d . . . . .
F14 F 0.6102(6) 0.6172(4) 0.0160(2) 0.116(3) Uani 1 1 d . . . . .
F15 F 0.6485(7) 0.6675(5) 0.0817(4) 0.139(4) Uani 1 1 d . . . . .
F16 F 0.5985(4) 0.5440(3) 0.08099(18) 0.0605(14) Uani 1 1 d . . . . .
F17 F 0.5263(8) 0.6383(5) 0.1140(3) 0.166(6) Uani 1 1 d . . . . .
F18 F 0.4828(7) 0.5876(6) 0.0480(6) 0.199(7) Uani 1 1 d . . . . .
F19 F 0.1494(10) 0.1502(4) 0.0721(3) 0.202(7) Uani 1 1 d . . . . .
F20 F 0.2207(5) 0.0391(7) 0.0849(3) 0.146(4) Uani 1 1 d . . . . .
F21 F 0.1495(5) 0.0564(4) 0.01837(18) 0.095(2) Uani 1 1 d . . . . .
F22 F 0.1062(5) -0.0267(3) 0.0740(2) 0.090(2) Uani 1 1 d . . . . .
F23 F 0.0328(6) 0.0785(7) 0.0635(3) 0.150(4) Uani 1 1 d . . . . .
F24 F 0.1074(5) 0.0710(5) 0.12785(18) 0.087(2) Uani 1 1 d . . . . .
P1 P 0.83196(13) 0.56364(11) 0.20159(7) 0.0370(4) Uani 1 1 d . . . . .
P2 P 0.45477(13) 0.12517(11) 0.04730(6) 0.0358(4) Uani 1 1 d . . . . .
P3 P 0.56443(16) 0.62665(12) 0.06392(7) 0.0470(6) Uani 1 1 d . . . . .
P4 P 0.12898(14) 0.06336(13) 0.07263(7) 0.0429(5) Uani 1 1 d . . . . .

loop_
_atom_site_aniso_label
_atom_site_aniso_U_11
_atom_site_aniso_U_22
_atom_site_aniso_U_33
_atom_site_aniso_U_23
_atom_site_aniso_U_13
_atom_site_aniso_U_12
C1 0.025(3) 0.029(3) 0.028(3) -0.006(3) -0.001(3) -0.003(3)
C2 0.027(3) 0.027(3) 0.025(3) 0.000(2) 0.003(3) -0.006(3)
C3 0.015(3) 0.028(3) 0.019(3) 0.000(2) 0.004(2) 0.001(2)
C4 0.021(3) 0.030(3) 0.026(3) -0.002(3) 0.001(2) -0.005(3)
C5 0.024(3) 0.032(3) 0.027(3) -0.003(3) 0.005(2) -0.005(3)
C6 0.026(3) 0.049(4) 0.014(3) -0.001(3) -0.001(2) -0.002(3)
C7 0.037(4) 0.041(4) 0.024(3) -0.010(3) 0.004(3) -0.006(3)
C8 0.031(3) 0.037(4) 0.030(3) -0.005(3) 0.006(3) 0.001(3)
C9 0.023(3) 0.045(4) 0.027(3) 0.001(3) 0.000(3) -0.001(3)
C10 0.032(3) 0.046(4) 0.021(3) -0.001(3) 0.002(3) -0.008(3)
C11 0.023(3) 0.030(3) 0.037(4) -0.014(3) -0.003(3) -0.003(3)
C12 0.026(3) 0.022(3) 0.037(3) -0.005(3) -0.005(3) -0.002(3)
C13 0.013(3) 0.023(3) 0.032(3) -0.004(2) 0.003(2) -0.003(2)
C14 0.023(3) 0.025(3) 0.033(3) -0.002(3) 0.003(3) 0.002(2)
C15 0.026(3) 0.028(3) 0.030(3) 0.000(3) -0.001(2) 0.000(3)
C16 0.026(3) 0.035(4) 0.038(4) 0.005(3) 0.001(3) 0.005(3)
C17 0.029(3) 0.022(3) 0.035(3) -0.001(3) 0.002(3) 0.005(3)
C18 0.015(3) 0.024(3) 0.026(3) 0.000(2) 0.002(2) -0.003(2)
C19 0.023(3) 0.022(3) 0.030(3) -0.001(3) -0.002(2) 0.004(2)
C20 0.027(3) 0.033(4) 0.029(3) -0.007(3) 0.000(3) 0.004(3)
C21 0.034(4) 0.050(4) 0.020(3) -0.001(3) -0.001(3) -0.001(3)
C22 0.033(4) 0.047(4) 0.027(3) 0.002(3) 0.001(3) 0.000(3)
C23 0.026(3) 0.039(4) 0.032(3) 0.005(3) 0.003(3) 0.004(3)
C24 0.051(4) 0.035(4) 0.023(3) 0.007(3) 0.006(3) -0.002(3)
C25 0.027(3) 0.038(4) 0.017(3) -0.001(3) 0.007(2) -0.005(3)
C26 0.025(3) 0.027(3) 0.029(3) 0.002(3) 0.001(3) -0.003(3)
C27 0.023(3) 0.025(3) 0.032(3) -0.002(3) 0.000(3) -0.003(2)
C28 0.018(3) 0.024(3) 0.022(3) -0.001(2) 0.001(2) -0.001(2)
C29 0.025(3) 0.029(3) 0.026(3) 0.004(3) 0.000(3) -0.006(3)
C30 0.022(3) 0.030(3) 0.026(3) -0.004(3) -0.004(2) -0.005(3)
C31 0.029(3) 0.029(3) 0.032(3) -0.005(3) 0.006(3) -0.003(3)
C32 0.029(3) 0.024(3) 0.029(3) -0.003(3) 0.002(3) 0.000(3)
C33 0.013(3) 0.024(3) 0.029(3) -0.003(2) -0.002(2) -0.004(2)
C34 0.020(3) 0.023(3) 0.034(3) 0.000(2) -0.001(3) -0.002(2)
C35 0.024(3) 0.029(3) 0.031(3) 0.001(3) -0.002(3) 0.000(3)
C36 0.034(3) 0.045(4) 0.017(3) 0.000(3) -0.003(2) -0.002(3)
C37 0.032(3) 0.039(3) 0.024(3) 0.007(3) 0.001(3) 0.002(3)
C38 0.030(3) 0.043(4) 0.027(3) 0.011(3) -0.003(3) 0.001(3)
C39 0.034(4) 0.046(4) 0.040(4) 0.019(3) 0.003(3) -0.003(3)
C40 0.029(3) 0.049(4) 0.037(4) 0.016(4) 0.007(3) 0.004(3)
C41 0.025(3) 0.037(4) 0.036(4) 0.007(3) -0.002(3) -0.002(3)
C42 0.024(3) 0.024(3) 0.038(4) 0.008(3) 0.002(3) -0.003(3)
C43 0.018(3) 0.026(3) 0.035(3) 0.004(3) 0.001(2) 0.003(2)
C44 0.028(3) 0.027(3) 0.048(4) 0.001(3) 0.001(3) -0.002(3)
C45 0.027(3) 0.031(4) 0.049(4) 0.012(3) 0.006(3) -0.002(3)
C46 0.023(3) 0.039(4) 0.037(4) 0.004(3) -0.002(3) 0.003(3)
C47 0.024(3) 0.038(4) 0.034(3) 0.001(3) 0.000(3) 0.000(3)
C48 0.016(3) 0.026(3) 0.038(3) -0.001(3) -0.004(2) 0.002(2)
C49 0.031(4) 0.036(4) 0.050(4) -0.003(3) 0.002(3) -0.001(3)
C50 0.027(4) 0.039(4) 0.050(4) -0.008(3) -0.007(3) 0.000(3)
C51 0.029(4) 0.069(6) 0.029(3) -0.006(4) -0.012(3) 0.012(4)
C52 0.037(4) 0.064(5) 0.032(4) -0.011(4) -0.005(3) 0.002(4)
C53 0.040(4) 0.040(4) 0.027(3) -0.006(3) -0.002(3) 0.003(3)
C54 0.039(4) 0.039(4) 0.021(3) -0.006(3) 0.002(3) -0.001(3)
C55 0.041(4) 0.039(4) 0.021(3) -0.004(3) -0.003(3) -0.001(3)
C56 0.034(4) 0.022(3) 0.033(3) 0.001(3) -0.005(3) 0.001(3)
C57 0.027(3) 0.026(3) 0.028(3) -0.008(3) -0.001(3) -0.003(3)
C58 0.017(3) 0.023(3) 0.025(3) -0.003(2) -0.001(2) -0.003(2)
C59 0.024(3) 0.023(3) 0.034(3) -0.002(3) -0.005(3) 0.001(2)
C60 0.031(3) 0.024(3) 0.032(3) -0.005(3) 0.002(3) 0.002(3)
C61 0.060(5) 0.024(3) 0.059(5) 0.003(4) 0.017(4) 0.004(4)
C62 0.061(5) 0.047(5) 0.053(5) 0.007(4) 0.013(4) 0.003(4)
C63 0.120(10) 0.119(11) 0.039(5) -0.008(6) 0.003(6) 0.067(9)
C64 0.073(7) 0.064(6) 0.059(6) 0.006(5) 0.006(5) -0.001(5)
C65 0.086(11) 0.036(7) 0.38(3) 0.019(13) 0.003(16) -0.011(7)
C66 0.088(10) 0.081(10) 0.215(19) -0.057(12) 0.014(11) 0.020(9)
C67 0.095(11) 0.073(9) 0.191(19) -0.005(11) -0.014(12) 0.020(8)
C68 0.080(8) 0.108(11) 0.117(11) 0.026(10) 0.011(8) 0.025(8)
N1 0.028(3) 0.037(3) 0.016(2) -0.001(2) 0.003(2) -0.002(2)
N2 0.025(3) 0.035(3) 0.028(3) -0.003(2) 0.003(2) -0.005(2)
N3 0.023(3) 0.040(3) 0.029(3) 0.000(2) 0.002(2) 0.001(3)
N4 0.021(3) 0.035(3) 0.021(2) 0.002(2) -0.001(2) -0.001(2)
N5 0.023(3) 0.036(3) 0.023(2) 0.001(2) 0.000(2) -0.004(2)
N6 0.026(3) 0.040(3) 0.034(3) 0.008(3) 0.003(2) 0.001(3)
N7 0.025(3) 0.049(4) 0.034(3) -0.006(3) -0.004(2) 0.005(3)
N8 0.028(3) 0.035(3) 0.024(3) -0.004(2) -0.004(2) -0.005(2)
N9 0.068(6) 0.041(4) 0.095(7) 0.002(4) -0.004(5) 0.009(4)
N10 0.242(18) 0.29(2) 0.059(7) -0.039(10) 0.007(9) 0.196(18)
O1 0.152(9) 0.060(5) 0.118(8) -0.016(6) -0.011(7) 0.008(6)
F1 0.051(4) 0.052(4) 0.360(14) 0.048(6) -0.015(6) -0.009(3)
F2 0.176(7) 0.032(3) 0.051(3) 0.001(2) 0.022(4) -0.022(4)
F3 0.239(9) 0.029(3) 0.060(4) -0.015(2) 0.044(5) -0.021(4)
F4 0.053(4) 0.068(5) 0.371(15) 0.047(7) -0.038(6) -0.024(4)
F5 0.182(7) 0.039(3) 0.055(3) 0.013(3) -0.013(4) -0.039(4)
F6 0.297(11) 0.033(3) 0.059(3) -0.010(3) 0.048(5) -0.040(5)
F7 0.089(4) 0.056(3) 0.058(3) 0.024(3) -0.017(3) -0.041(3)
F8 0.307(16) 0.180(10) 0.089(5) -0.068(6) 0.090(8) -0.178(11)
F9 0.080(5) 0.181(10) 0.50(2) 0.262(13) 0.140(10) 0.077(6)
F10 0.050(3) 0.040(3) 0.060(3) 0.018(2) 0.010(2) -0.012(2)
F11 0.344(17) 0.150(8) 0.060(4) 0.008(5) -0.030(7) -0.171(11)
F12 0.072(5) 0.154(9) 0.356(18) 0.158(11) -0.006(8) 0.006(6)
F13 0.096(4) 0.042(3) 0.108(5) 0.035(3) 0.030(4) 0.032(3)
F14 0.220(9) 0.062(4) 0.067(4) 0.033(3) 0.071(5) 0.042(5)
F15 0.138(8) 0.067(5) 0.212(10) 0.002(6) -0.061(7) -0.012(5)
F16 0.088(4) 0.039(3) 0.054(3) 0.013(2) 0.009(3) 0.021(3)
F17 0.297(13) 0.084(5) 0.117(6) 0.041(5) 0.137(8) 0.100(7)
F18 0.128(8) 0.105(7) 0.364(18) 0.105(9) -0.146(10) -0.045(6)
F19 0.42(2) 0.052(4) 0.133(7) -0.038(4) 0.134(10) -0.078(8)
F20 0.057(4) 0.237(12) 0.143(7) -0.075(8) -0.022(4) 0.034(6)
F21 0.191(8) 0.059(3) 0.035(3) 0.005(3) 0.040(4) -0.003(5)
F22 0.133(6) 0.053(3) 0.084(4) -0.002(3) 0.045(4) -0.023(4)
F23 0.108(6) 0.208(11) 0.135(7) -0.052(7) -0.047(5) 0.100(7)
F24 0.112(5) 0.116(5) 0.034(3) -0.016(3) 0.018(3) 0.006(4)
P1 0.0436(10) 0.0222(8) 0.0451(10) -0.0011(8) 0.0036(8) -0.0085(8)
P2 0.0446(10) 0.0322(9) 0.0306(9) 0.0042(8) -0.0028(8) -0.0106(8)
P3 0.0688(15) 0.0279(9) 0.0443(11) 0.0091(9) 0.0199(10) 0.0114(10)
P4 0.0552(12) 0.0360(10) 0.0375(10) -0.0024(9) 0.0116(9) -0.0010(10)

loop_
_atom_type_symbol
_atom_type_description
_atom_type_scat_dispersion_real
_atom_type_scat_dispersion_imag
_atom_type_scat_source
C C 0.0033 0.0016 'International Tables Vol C Tables 4.2.6.8 and 6.1.1.4'
H H 0.0000 0.0000 'International Tables Vol C Tables 4.2.6.8 and 6.1.1.4'
N N 0.0061 0.0033 'International Tables Vol C Tables 4.2.6.8 and 6.1.1.4'
O O 0.0106 0.0060 'International Tables Vol C Tables 4.2.6.8 and 6.1.1.4'
F F 0.0171 0.0103 'International Tables Vol C Tables 4.2.6.8 and 6.1.1.4'
P P 0.1023 0.0942 'International Tables Vol C Tables 4.2.6.8 and 6.1.1.4'

loop_
_geom_angle_atom_site_label_1
_geom_angle_atom_site_label_2
_geom_angle_atom_site_label_3
_geom_angle
_geom_angle_site_symmetry_1
_geom_angle_site_symmetry_3
N1 C1 C2 121.4(6) . .
N1 C1 H1 119.3 . .
C2 C1 H1 119.3 . .
C1 C2 C3 120.9(6) . .
C1 C2 H2 119.6 . .
C3 C2 H2 119.6 . .
C4 C3 C2 116.3(5) . .
C4 C3 C28 122.1(6) . .
C2 C3 C28 121.5(6) . .
C5 C4 C3 120.9(6) . .
C5 C4 H4 119.5 . .
C3 C4 H4 119.5 . .
N1 C5 C4 121.3(6) . .
N1 C5 H5 119.4 . .
C4 C5 H5 119.4 . .
N1 C6 C7 111.9(5) . .
N1 C6 H6A 109.2 . .
C7 C6 H6A 109.2 . .
N1 C6 H6B 109.2 . .
C7 C6 H6B 109.2 . .
H6A C6 H6B 107.9 . .
C8 C7 C6 114.9(5) . .
C8 C7 H7A 108.5 . .
C6 C7 H7A 108.5 . .
C8 C7 H7B 108.5 . .
C6 C7 H7B 108.5 . .
H7A C7 H7B 107.5 . .
C9 C8 C7 113.3(6) . .
C9 C8 H8A 108.9 . .
C7 C8 H8A 108.9 . .
C9 C8 H8B 108.9 . .
C7 C8 H8B 108.9 . .
H8A C8 H8B 107.7 . .
C8 C9 C10 113.4(6) . .
C8 C9 H9A 108.9 . .
C10 C9 H9A 108.9 . .
C8 C9 H9B 108.9 . .
C10 C9 H9B 108.9 . .
H9A C9 H9B 107.7 . .
N2 C10 C9 112.1(5) . .
N2 C10 H10A 109.2 . .
C9 C10 H10A 109.2 . .
N2 C10 H10B 109.2 . .
C9 C10 H10B 109.2 . .
H10A C10 H10B 107.9 . .
C12 C11 N2 121.3(6) . .
C12 C11 H11 119.3 . .
N2 C11 H11 119.3 . .
C11 C12 C13 122.3(6) . .
C11 C12 H12 118.8 . .
C13 C12 H12 118.8 . .
C14 C13 C12 114.5(6) . .
C14 C13 C18 122.2(6) . .
C12 C13 C18 123.3(6) . .
C15 C14 C13 121.8(6) . .
C15 C14 H14 119.1 . .
C13 C14 H14 119.1 . .
N2 C15 C14 121.3(6) . .
N2 C15 H15 119.4 . .
C14 C15 H15 119.4 . .
N3 C16 C17 122.0(6) . .
N3 C16 H16 119.0 . .
C17 C16 H16 119.0 . .
C16 C17 C18 121.2(6) . .
C16 C17 H17 119.4 . .
C18 C17 H17 119.4 . .
C19 C18 C17 115.1(5) . .
C19 C18 C13 122.5(6) . .
C17 C18 C13 122.4(6) . .
C20 C19 C18 121.9(6) . .
C20 C19 H19 119.1 . .
C18 C19 H19 119.1 . .
C19 C20 N3 120.9(6) . .
C19 C20 H20 119.6 . .
N3 C20 H20 119.6 . .
N3 C21 C22 112.1(5) . .
N3 C21 H21A 109.2 . .
C22 C21 H21A 109.2 . .
N3 C21 H21B 109.2 . .
C22 C21 H21B 109.2 . .
H21A C21 H21B 107.9 . .
C21 C22 C23 114.3(6) . .
C21 C22 H22A 108.7 . .
C23 C22 H22A 108.7 . .
C21 C22 H22B 108.7 . .
C23 C22 H22B 108.7 . .
H22A C22 H22B 107.6 . .
C22 C23 C24 115.1(6) . .
C22 C23 H23A 108.5 . .
C24 C23 H23A 108.5 . .
C22 C23 H23B 108.5 . .
C24 C23 H23B 108.5 . .
H23A C23 H23B 107.5 . .
C23 C24 C25 114.3(5) . .
C23 C24 H24A 108.7 . .
C25 C24 H24A 108.7 . .
C23 C24 H24B 108.7 . .
C25 C24 H24B 108.7 . .
H24A C24 H24B 107.6 . .
N4 C25 C24 113.3(5) . .
N4 C25 H25A 108.9 . .
C24 C25 H25A 108.9 . .
N4 C25 H25B 108.9 . .
C24 C25 H25B 108.9 . .
H25A C25 H25B 107.7 . .
C27 C26 N4 121.1(6) . .
C27 C26 H26 119.5 . .
N4 C26 H26 119.5 . .
C26 C27 C28 121.4(6) . .
C26 C27 H27 119.3 . .
C28 C27 H27 119.3 . .
C29 C28 C27 115.4(5) . .
C29 C28 C3 121.8(6) . .
C27 C28 C3 122.8(6) . .
C30 C29 C28 121.5(6) . .
C30 C29 H29 119.3 . .
C28 C29 H29 119.3 . .
C29 C30 N4 121.3(6) . .
C29 C30 H30 119.3 . .
N4 C30 H30 119.3 . .
C32 C31 N5 121.7(6) . .
C32 C31 H31 119.2 . .
N5 C31 H31 119.2 . .
C31 C32 C33 121.2(6) . .
C31 C32 H32 119.4 . .
C33 C32 H32 119.4 . .
C34 C33 C32 115.7(5) . .
C34 C33 C58 122.5(6) . .
C32 C33 C58 121.8(6) . .
C35 C34 C33 121.1(6) . .
C35 C34 H34 119.5 . .
C33 C34 H34 119.5 . .
N5 C35 C34 121.7(6) . .
N5 C35 H35 119.1 . .
C34 C35 H35 119.1 . .
N5 C36 C37 111.4(5) . .
N5 C36 H36A 109.3 . .
C37 C36 H36A 109.3 . .
N5 C36 H36B 109.3 . .
C37 C36 H36B 109.3 . .
H36A C36 H36B 108.0 . .
C38 C37 C36 113.9(6) . .
C38 C37 H37A 108.8 . .
C36 C37 H37A 108.8 . .
C38 C37 H37B 108.8 . .
C36 C37 H37B 108.8 . .
H37A C37 H37B 107.7 . .
C39 C38 C37 114.2(6) . .
C39 C38 H38A 108.7 . .
C37 C38 H38A 108.7 . .
C39 C38 H38B 108.7 . .
C37 C38 H38B 108.7 . .
H38A C38 H38B 107.6 . .
C38 C39 C40 114.1(6) . .
C38 C39 H39A 108.7 . .
C40 C39 H39A 108.7 . .
C38 C39 H39B 108.7 . .
C40 C39 H39B 108.7 . .
H39A C39 H39B 107.6 . .
N6 C40 C39 111.8(6) . .
N6 C40 H40A 109.3 . .
C39 C40 H40A 109.3 . .
N6 C40 H40B 109.3 . .
C39 C40 H40B 109.3 . .
H40A C40 H40B 107.9 . .
C42 C41 N6 121.4(7) . .
C42 C41 H41 119.3 . .
N6 C41 H41 119.3 . .
C41 C42 C43 121.0(6) . .
C41 C42 H42 119.5 . .
C43 C42 H42 119.5 . .
C44 C43 C42 115.6(6) . .
C44 C43 C48 123.1(6) . .
C42 C43 C48 121.2(6) . .
C45 C44 C43 121.6(7) . .
C45 C44 H44 119.2 . .
C43 C44 H44 119.2 . .
N6 C45 C44 121.5(6) . .
N6 C45 H45 119.3 . .
C44 C45 H45 119.3 . .
C47 C46 N7 121.4(7) . .
C47 C46 H46 119.3 . .
N7 C46 H46 119.3 . .
C46 C47 C48 121.8(7) . .
C46 C47 H47 119.1 . .
C48 C47 H47 119.1 . .
C47 C48 C49 114.5(6) . .
C47 C48 C43 123.3(6) . .
C49 C48 C43 122.2(7) . .
C50 C49 C48 121.6(7) . .
C50 C49 H49 119.2 . .
C48 C49 H49 119.2 . .
C49 C50 N7 122.4(7) . .
C49 C50 H50 118.8 . .
N7 C50 H50 118.8 . .
N7 C51 C52 111.3(6) . .
N7 C51 H51A 109.4 . .
C52 C51 H51A 109.4 . .
N7 C51 H51B 109.4 . .
C52 C51 H51B 109.4 . .
H51A C51 H51B 108.0 . .
C53 C52 C51 114.0(6) . .
C53 C52 H52A 108.8 . .
C51 C52 H52A 108.8 . .
C53 C52 H52B 108.8 . .
C51 C52 H52B 108.8 . .
H52A C52 H52B 107.6 . .
C52 C53 C54 113.8(6) . .
C52 C53 H53A 108.8 . .
C54 C53 H53A 108.8 . .
C52 C53 H53B 108.8 . .
C54 C53 H53B 108.8 . .
H53A C53 H53B 107.7 . .
C53 C54 C55 113.2(6) . .
C53 C54 H54A 108.9 . .
C55 C54 H54A 108.9 . .
C53 C54 H54B 108.9 . .
C55 C54 H54B 108.9 . .
H54A C54 H54B 107.7 . .
N8 C55 C54 111.7(6) . .
N8 C55 H55A 109.3 . .
C54 C55 H55A 109.3 . .
N8 C55 H55B 109.3 . .
C54 C55 H55B 109.3 . .
H55A C55 H55B 107.9 . .
N8 C56 C57 121.0(6) . .
N8 C56 H56 119.5 . .
C57 C56 H56 119.5 . .
C56 C57 C58 121.7(6) . .
C56 C57 H57 119.2 . .
C58 C57 H57 119.2 . .
C57 C58 C33 123.1(6) . .
C57 C58 C59 115.0(5) . .
C33 C58 C59 121.9(6) . .
C60 C59 C58 120.9(6) . .
C60 C59 H59 119.5 . .
C58 C59 H59 119.5 . .
C59 C60 N8 121.8(6) . .
C59 C60 H60 119.1 . .
N8 C60 H60 119.1 . .
N9 C61 C62 178.4(10) . .
C61 C62 H62A 109.5 . .
C61 C62 H62B 109.5 . .
H62A C62 H62B 109.5 . .
C61 C62 H62C 109.5 . .
H62A C62 H62C 109.5 . .
H62B C62 H62C 109.5 . .
N10 C63 C64 178(2) . .
C63 C64 H64A 109.5 . .
C63 C64 H64B 109.5 . .
H64A C64 H64B 109.5 . .
C63 C64 H64C 109.5 . .
H64A C64 H64C 109.5 . .
H64B C64 H64C 109.5 . .
C66 C65 O1 106.5(13) . .
C66 C65 H65A 110.4 . .
O1 C65 H65A 110.4 . .
C66 C65 H65B 110.4 . .
O1 C65 H65B 110.4 . .
H65A C65 H65B 108.6 . .
C65 C66 H66A 109.5 . .
C65 C66 H66B 109.5 . .
H66A C66 H66B 109.5 . .
C65 C66 H66C 109.5 . .
H66A C66 H66C 109.5 . .
H66B C66 H66C 109.5 . .
O1 C67 C68 113.4(15) . .
O1 C67 H67A 108.9 . .
C68 C67 H67A 108.9 . .
O1 C67 H67B 108.9 . .
C68 C67 H67B 108.9 . .
H67A C67 H67B 107.7 . .
C67 C68 H68A 109.5 . .
C67 C68 H68B 109.5 . .
H68A C68 H68B 109.5 . .
C67 C68 H68C 109.5 . .
H68A C68 H68C 109.5 . .
H68B C68 H68C 109.5 . .
C1 N1 C5 119.3(5) . .
C1 N1 C6 120.1(6) . .
C5 N1 C6 120.6(6) . .
C11 N2 C15 118.8(5) . .
C11 N2 C10 121.1(6) . .
C15 N2 C10 119.9(6) . .
C16 N3 C20 118.9(5) . .
C16 N3 C21 121.2(6) . .
C20 N3 C21 119.8(6) . .
C30 N4 C26 119.3(5) . .
C30 N4 C25 120.1(5) . .
C26 N4 C25 120.6(5) . .
C35 N5 C31 118.7(5) . .
C35 N5 C36 119.7(6) . .
C31 N5 C36 121.5(6) . .
C45 N6 C41 118.9(6) . .
C45 N6 C40 120.9(6) . .
C41 N6 C40 120.1(6) . .
C50 N7 C46 118.2(6) . .
C50 N7 C51 120.4(7) . .
C46 N7 C51 121.3(7) . .
C56 N8 C60 119.6(5) . .
C56 N8 C55 119.7(6) . .
C60 N8 C55 120.5(6) . .
C67 O1 C65 120.0(14) . .
F4 P1 F1 179.2(7) . .
F4 P1 F3 92.3(6) . .
F1 P1 F3 88.2(5) . .
F4 P1 F6 87.0(6) . .
F1 P1 F6 92.5(6) . .
F3 P1 F6 178.6(4) . .
F4 P1 F2 91.3(5) . .
F1 P1 F2 89.2(5) . .
F3 P1 F2 93.0(3) . .
F6 P1 F2 88.2(3) . .
F4 P1 F5 90.2(5) . .
F1 P1 F5 89.2(5) . .
F3 P1 F5 87.9(3) . .
F6 P1 F5 91.0(3) . .
F2 P1 F5 178.2(4) . .
F9 P2 F11 98.1(10) . .
F9 P2 F8 95.0(10) . .
F11 P2 F8 166.7(9) . .
F9 P2 F12 178.9(5) . .
F11 P2 F12 82.2(8) . .
F8 P2 F12 84.7(9) . .
F9 P2 F10 90.8(3) . .
F11 P2 F10 93.1(4) . .
F8 P2 F10 89.0(4) . .
F12 P2 F10 88.2(4) . .
F9 P2 F7 88.3(4) . .
F11 P2 F7 86.9(4) . .
F8 P2 F7 91.2(4) . .
F12 P2 F7 92.7(4) . .
F10 P2 F7 179.1(3) . .
F18 P3 F14 95.5(8) . .
F18 P3 F17 89.6(8) . .
F14 P3 F17 174.8(7) . .
F18 P3 F15 178.6(8) . .
F14 P3 F15 85.8(6) . .
F17 P3 F15 89.0(7) . .
F18 P3 F16 89.0(4) . .
F14 P3 F16 90.6(3) . .
F17 P3 F16 88.5(3) . .
F15 P3 F16 90.9(4) . .
F18 P3 F13 92.2(4) . .
F14 P3 F13 90.8(3) . .
F17 P3 F13 90.0(4) . .
F15 P3 F13 87.9(4) . .
F16 P3 F13 178.1(4) . .
F19 P4 F20 93.8(8) . .
F19 P4 F21 91.2(4) . .
F20 P4 F21 90.1(5) . .
F19 P4 F23 92.4(8) . .
F20 P4 F23 173.0(7) . .
F21 P4 F23 93.1(5) . .
F19 P4 F22 178.8(5) . .
F20 P4 F22 86.9(6) . .
F21 P4 F22 89.7(3) . .
F23 P4 F22 86.9(6) . .
F19 P4 F24 88.5(4) . .
F20 P4 F24 90.4(4) . .
F21 P4 F24 179.5(5) . .
F23 P4 F24 86.5(4) . .
F22 P4 F24 90.5(4) . .

loop_
_geom_bond_atom_site_label_1
_geom_bond_atom_site_label_2
_geom_bond_distance
_geom_bond_site_symmetry_2
C1 N1 1.361(8) .
C1 C2 1.365(8) .
C1 H1 0.9500 .
C2 C3 1.416(9) .
C2 H2 0.9500 .
C3 C4 1.406(9) .
C3 C28 1.435(7) .
C4 C5 1.369(8) .
C4 H4 0.9500 .
C5 N1 1.365(8) .
C5 H5 0.9500 .
C6 N1 1.481(7) .
C6 C7 1.531(10) .
C6 H6A 0.9900 .
C6 H6B 0.9900 .
C7 C8 1.521(10) .
C7 H7A 0.9900 .
C7 H7B 0.9900 .
C8 C9 1.516(10) .
C8 H8A 0.9900 .
C8 H8B 0.9900 .
C9 C10 1.543(9) .
C9 H9A 0.9900 .
C9 H9B 0.9900 .
C10 N2 1.480(8) .
C10 H10A 0.9900 .
C10 H10B 0.9900 .
C11 C12 1.353(9) .
C11 N2 1.361(9) .
C11 H11 0.9500 .
C12 C13 1.416(9) .
C12 H12 0.9500 .
C13 C14 1.414(9) .
C13 C18 1.430(8) .
C14 C15 1.367(9) .
C14 H14 0.9500 .
C15 N2 1.363(8) .
C15 H15 0.9500 .
C16 N3 1.352(9) .
C16 C17 1.372(9) .
C16 H16 0.9500 .
C17 C18 1.422(9) .
C17 H17 0.9500 .
C18 C19 1.418(8) .
C19 C20 1.370(9) .
C19 H19 0.9500 .
C20 N3 1.378(9) .
C20 H20 0.9500 .
C21 N3 1.482(8) .
C21 C22 1.519(10) .
C21 H21A 0.9900 .
C21 H21B 0.9900 .
C22 C23 1.525(10) .
C22 H22A 0.9900 .
C22 H22B 0.9900 .
C23 C24 1.527(10) .
C23 H23A 0.9900 .
C23 H23B 0.9900 .
C24 C25 1.529(10) .
C24 H24A 0.9900 .
C24 H24B 0.9900 .
C25 N4 1.472(7) .
C25 H25A 0.9900 .
C25 H25B 0.9900 .
C26 C27 1.368(9) .
C26 N4 1.369(8) .
C26 H26 0.9500 .
C27 C28 1.425(8) .
C27 H27 0.9500 .
C28 C29 1.419(9) .
C29 C30 1.364(8) .
C29 H29 0.9500 .
C30 N4 1.369(8) .
C30 H30 0.9500 .
C31 C32 1.364(9) .
C31 N5 1.371(9) .
C31 H31 0.9500 .
C32 C33 1.425(9) .
C32 H32 0.9500 .
C33 C34 1.417(9) .
C33 C58 1.432(8) .
C34 C35 1.370(9) .
C34 H34 0.9500 .
C35 N5 1.369(9) .
C35 H35 0.9500 .
C36 N5 1.466(8) .
C36 C37 1.534(9) .
C36 H36A 0.9900 .
C36 H36B 0.9900 .
C37 C38 1.527(9) .
C37 H37A 0.9900 .
C37 H37B 0.9900 .
C38 C39 1.507(10) .
C38 H38A 0.9900 .
C38 H38B 0.9900 .
C39 C40 1.530(10) .
C39 H39A 0.9900 .
C39 H39B 0.9900 .
C40 N6 1.479(9) .
C40 H40A 0.9900 .
C40 H40B 0.9900 .
C41 C42 1.365(9) .
C41 N6 1.367(9) .
C41 H41 0.9500 .
C42 C43 1.411(9) .
C42 H42 0.9500 .
C43 C44 1.410(9) .
C43 C48 1.437(9) .
C44 C45 1.358(10) .
C44 H44 0.9500 .
C45 N6 1.356(10) .
C45 H45 0.9500 .
C46 C47 1.369(9) .
C46 N7 1.373(9) .
C46 H46 0.9500 .
C47 C48 1.415(9) .
C47 H47 0.9500 .
C48 C49 1.427(10) .
C49 C50 1.354(11) .
C49 H49 0.9500 .
C50 N7 1.355(10) .
C50 H50 0.9500 .
C51 N7 1.461(9) .
C51 C52 1.544(11) .
C51 H51A 0.9900 .
C51 H51B 0.9900 .
C52 C53 1.510(10) .
C52 H52A 0.9900 .
C52 H52B 0.9900 .
C53 C54 1.517(10) .
C53 H53A 0.9900 .
C53 H53B 0.9900 .
C54 C55 1.523(10) .
C54 H54A 0.9900 .
C54 H54B 0.9900 .
C55 N8 1.478(8) .
C55 H55A 0.9900 .
C55 H55B 0.9900 .
C56 N8 1.358(9) .
C56 C57 1.371(9) .
C56 H56 0.9500 .
C57 C58 1.420(9) .
C57 H57 0.9500 .
C58 C59 1.438(8) .
C59 C60 1.358(9) .
C59 H59 0.9500 .
C60 N8 1.364(9) .
C60 H60 0.9500 .
C61 N9 1.132(12) .
C61 C62 1.458(13) .
C62 H62A 0.9800 .
C62 H62B 0.9800 .
C62 H62C 0.9800 .
C63 N10 1.112(16) .
C63 C64 1.414(16) .
C64 H64A 0.9800 .
C64 H64B 0.9800 .
C64 H64C 0.9800 .
C65 C66 1.35(2) .
C65 O1 1.48(2) .
C65 H65A 0.9900 .
C65 H65B 0.9900 .
C66 H66A 0.9800 .
C66 H66B 0.9800 .
C66 H66C 0.9800 .
C67 O1 1.386(19) .
C67 C68 1.40(2) .
C67 H67A 0.9900 .
C67 H67B 0.9900 .
C68 H68A 0.9800 .
C68 H68B 0.9800 .
C68 H68C 0.9800 .
F1 P1 1.537(7) .
F2 P1 1.575(5) .
F3 P1 1.556(5) .
F4 P1 1.535(7) .
F5 P1 1.588(5) .
F6 P1 1.565(6) .
F7 P2 1.607(5) .
F8 P2 1.507(8) .
F9 P2 1.468(7) .
F10 P2 1.593(5) .
F11 P2 1.498(7) .
F12 P2 1.556(9) .
F13 P3 1.598(5) .
F14 P3 1.533(6) .
F15 P3 1.580(9) .
F16 P3 1.588(5) .
F17 P3 1.538(7) .
F18 P3 1.518(9) .
F19 P4 1.521(7) .
F20 P4 1.544(8) .
F21 P4 1.558(5) .
F22 P4 1.584(6) .
F23 P4 1.561(8) .
F24 P4 1.589(5) .

loop_
_geom_torsion_atom_site_label_1
_geom_torsion_atom_site_label_2
_geom_torsion_atom_site_label_3
_geom_torsion_atom_site_label_4
_geom_torsion
_geom_torsion_site_symmetry_1
_geom_torsion_site_symmetry_2
_geom_torsion_site_symmetry_3
_geom_torsion_site_symmetry_4
N1 C1 C2 C3 -1.2(10) . . . .
C1 C2 C3 C4 1.4(9) . . . .
C1 C2 C3 C28 -179.8(6) . . . .
C2 C3 C4 C5 -1.3(9) . . . .
C28 C3 C4 C5 179.9(6) . . . .
C3 C4 C5 N1 1.1(10) . . . .
N1 C6 C7 C8 -58.1(8) . . . .
C6 C7 C8 C9 -64.4(8) . . . .
C7 C8 C9 C10 -179.9(5) . . . .
C8 C9 C10 N2 -58.4(8) . . . .
N2 C11 C12 C13 0.3(10) . . . .
C11 C12 C13 C14 -0.2(9) . . . .
C11 C12 C13 C18 179.1(6) . . . .
C12 C13 C14 C15 0.5(9) . . . .
C18 C13 C14 C15 -178.8(6) . . . .
C13 C14 C15 N2 -0.8(10) . . . .
N3 C16 C17 C18 0.8(11) . . . .
C16 C17 C18 C19 0.7(9) . . . .
C16 C17 C18 C13 -179.4(6) . . . .
C14 C13 C18 C19 -3.6(10) . . . .
C12 C13 C18 C19 177.1(6) . . . .
C14 C13 C18 C17 176.5(6) . . . .
C12 C13 C18 C17 -2.8(10) . . . .
C17 C18 C19 C20 -1.4(9) . . . .
C13 C18 C19 C20 178.6(6) . . . .
C18 C19 C20 N3 0.7(10) . . . .
N3 C21 C22 C23 59.9(8) . . . .
C21 C22 C23 C24 179.2(6) . . . .
C22 C23 C24 C25 64.7(8) . . . .
C23 C24 C25 N4 56.9(8) . . . .
N4 C26 C27 C28 1.0(10) . . . .
C26 C27 C28 C29 -0.9(9) . . . .
C26 C27 C28 C3 179.2(6) . . . .
C4 C3 C28 C29 -1.1(10) . . . .
C2 C3 C28 C29 -179.8(6) . . . .
C4 C3 C28 C27 178.7(6) . . . .
C2 C3 C28 C27 0.0(10) . . . .
C27 C28 C29 C30 -0.1(9) . . . .
C3 C28 C29 C30 179.8(6) . . . .
C28 C29 C30 N4 1.0(10) . . . .
N5 C31 C32 C33 0.5(10) . . . .
C31 C32 C33 C34 0.6(9) . . . .
C31 C32 C33 C58 -179.1(6) . . . .
C32 C33 C34 C35 -1.2(9) . . . .
C58 C33 C34 C35 178.5(6) . . . .
C33 C34 C35 N5 0.7(10) . . . .
N5 C36 C37 C38 61.5(8) . . . .
C36 C37 C38 C39 178.6(6) . . . .
C37 C38 C39 C40 -178.4(6) . . . .
C38 C39 C40 N6 -60.0(9) . . . .
N6 C41 C42 C43 -1.3(11) . . . .
C41 C42 C43 C44 0.1(10) . . . .
C41 C42 C43 C48 179.1(6) . . . .
C42 C43 C44 C45 -0.2(10) . . . .
C48 C43 C44 C45 -179.2(7) . . . .
C43 C44 C45 N6 1.5(11) . . . .
N7 C46 C47 C48 0.4(11) . . . .
C46 C47 C48 C49 1.7(10) . . . .
C46 C47 C48 C43 -179.4(6) . . . .
C44 C43 C48 C47 -179.7(6) . . . .
C42 C43 C48 C47 1.4(10) . . . .
C44 C43 C48 C49 -0.8(11) . . . .
C42 C43 C48 C49 -179.7(6) . . . .
C47 C48 C49 C50 -2.2(10) . . . .
C43 C48 C49 C50 178.9(7) . . . .
C48 C49 C50 N7 0.6(12) . . . .
N7 C51 C52 C53 62.2(9) . . . .
C51 C52 C53 C54 -180.0(6) . . . .
C52 C53 C54 C55 -177.4(6) . . . .
C53 C54 C55 N8 -62.2(8) . . . .
N8 C56 C57 C58 -1.8(10) . . . .
C56 C57 C58 C33 180.0(6) . . . .
C56 C57 C58 C59 0.1(9) . . . .
C34 C33 C58 C57 179.9(5) . . . .
C32 C33 C58 C57 -0.5(10) . . . .
C34 C33 C58 C59 -0.2(9) . . . .
C32 C33 C58 C59 179.4(5) . . . .
C57 C58 C59 C60 1.5(9) . . . .
C33 C58 C59 C60 -178.4(6) . . . .
C58 C59 C60 N8 -1.4(10) . . . .
C2 C1 N1 C5 0.9(10) . . . .
C2 C1 N1 C6 177.3(6) . . . .
C4 C5 N1 C1 -0.8(10) . . . .
C4 C5 N1 C6 -177.2(6) . . . .
C7 C6 N1 C1 -80.0(7) . . . .
C7 C6 N1 C5 96.4(7) . . . .
C12 C11 N2 C15 -0.6(10) . . . .
C12 C11 N2 C10 -176.6(6) . . . .
C14 C15 N2 C11 0.8(9) . . . .
C14 C15 N2 C10 176.9(6) . . . .
C9 C10 N2 C11 94.9(7) . . . .
C9 C10 N2 C15 -81.1(8) . . . .
C17 C16 N3 C20 -1.6(10) . . . .
C17 C16 N3 C21 176.9(6) . . . .
C19 C20 N3 C16 0.8(10) . . . .
C19 C20 N3 C21 -177.6(6) . . . .
C22 C21 N3 C16 -93.2(8) . . . .
C22 C21 N3 C20 85.3(8) . . . .
C29 C30 N4 C26 -1.0(10) . . . .
C29 C30 N4 C25 176.6(6) . . . .
C27 C26 N4 C30 0.0(9) . . . .
C27 C26 N4 C25 -177.6(6) . . . .
C24 C25 N4 C30 -95.3(7) . . . .
C24 C25 N4 C26 82.2(7) . . . .
C34 C35 N5 C31 0.4(9) . . . .
C34 C35 N5 C36 -176.6(6) . . . .
C32 C31 N5 C35 -1.1(9) . . . .
C32 C31 N5 C36 175.9(6) . . . .
C37 C36 N5 C35 83.4(7) . . . .
C37 C36 N5 C31 -93.6(7) . . . .
C44 C45 N6 C41 -2.6(10) . . . .
C44 C45 N6 C40 174.4(6) . . . .
C42 C41 N6 C45 2.5(10) . . . .
C42 C41 N6 C40 -174.5(6) . . . .
C39 C40 N6 C45 -85.4(8) . . . .
C39 C40 N6 C41 91.5(8) . . . .
C49 C50 N7 C46 1.6(11) . . . .
C49 C50 N7 C51 -176.3(7) . . . .
C47 C46 N7 C50 -2.1(10) . . . .
C47 C46 N7 C51 175.7(6) . . . .
C52 C51 N7 C50 80.7(8) . . . .
C52 C51 N7 C46 -97.1(9) . . . .
C57 C56 N8 C60 1.9(10) . . . .
C57 C56 N8 C55 -173.3(6) . . . .
C59 C60 N8 C56 -0.3(10) . . . .
C59 C60 N8 C55 174.8(6) . . . .
C54 C55 N8 C56 90.0(8) . . . .
C54 C55 N8 C60 -85.1(8) . . . .
C68 C67 O1 C65 -179.1(13) . . . .
C66 C65 O1 C67 178.5(13) . . . .
